data_2236189
loop_
_publ_author_name
'Zheng, Le'
'Hu, Fang'
'Zeng, Xiang Chao'
'Li, Kai Ping'

_publ_section_title
;
 4-Bromo-1<i>H</i>-pyrrole-2-carboxylic acid
;
_journal_coeditor_code FJ2579
_journal_issue 9
_journal_name_full 'Acta Crystallographica Section E'
_journal_page_first o2689
_journal_paper_doi 10.1107/S1600536812034800
_journal_volume 68
_journal_year 2012
_chemical_formula_iupac 'C5 H4 Br N O2'
_chemical_formula_moiety 'C5 H4 Br N O2'
_chemical_formula_sum 'C5 H4 Br N O2'
_chemical_formula_weight 190.00
_chemical_melting_point_lt 424
_chemical_name_systematic
;
4-Bromo-1<i>H</i>-pyrrole-2-carboxylic acid
;
_space_group_IT_number 14
_symmetry_cell_setting monoclinic
_symmetry_space_group_name_Hall '-P 2ybc'
_symmetry_space_group_name_H-M 'P 1 21/c 1'
_atom_sites_solution_hydrogens geom
_atom_sites_solution_primary direct
_atom_sites_solution_secondary difmap
_audit_creation_method SHELXL-97
_cell_angle_alpha 90.00
_cell_angle_beta 93.199(7)
_cell_angle_gamma 90.00
_cell_formula_units_Z 4
_cell_length_a 16.0028(13)
_cell_length_b 4.9046(6)
_cell_length_c 8.2367(7)
_cell_measurement_reflns_used 950
_cell_measurement_temperature 293(2)
_cell_measurement_theta_max 29.1398
_cell_measurement_theta_min 3.4478
_cell_volume 645.47(11)
_computing_cell_refinement 'CrysAlis PRO (Oxford Diffraction, 2010)'
_computing_data_collection 'CrysAlis PRO (Oxford Diffraction, 2010)'
_computing_data_reduction 'CrysAlis PRO (Oxford Diffraction, 2010)'
_computing_molecular_graphics 'SHELXTL (Sheldrick, 2008)'
_computing_publication_material 'SHELXTL (Sheldrick, 2008)'
_computing_structure_refinement 'SHELXL97 (Sheldrick, 2008)'
_computing_structure_solution 'SHELXS97 (Sheldrick, 2008)'
_diffrn_ambient_temperature 293(2)
_diffrn_measured_fraction_theta_full 0.977
_diffrn_measured_fraction_theta_max 0.977
_diffrn_measurement_device_type 'Oxford Gemini S Ultra area-detector'
_diffrn_measurement_method '\f and \w scans'
_diffrn_radiation_monochromator graphite
_diffrn_radiation_source 'fine-focus sealed tube'
_diffrn_radiation_type MoK\a
_diffrn_radiation_wavelength 0.71073
_diffrn_reflns_av_R_equivalents 0.0206
_diffrn_reflns_av_sigmaI/netI 0.0358
_diffrn_reflns_limit_h_max 12
_diffrn_reflns_limit_h_min -20
_diffrn_reflns_limit_k_max 6
_diffrn_reflns_limit_k_min -5
_diffrn_reflns_limit_l_max 10
_diffrn_reflns_limit_l_min -10
_diffrn_reflns_number 2436
_diffrn_reflns_theta_full 26.99
_diffrn_reflns_theta_max 26.99
_diffrn_reflns_theta_min 3.83
_diffrn_standards_number 0
_exptl_absorpt_coefficient_mu 6.287
_exptl_absorpt_correction_T_max 0.4731
_exptl_absorpt_correction_T_min 0.3138
_exptl_absorpt_correction_type multi-scan
_exptl_absorpt_process_details '(CrysAlis PRO; Oxford Diffraction, 2010)'
_exptl_crystal_colour 'light yellow'
_exptl_crystal_density_diffrn 1.955
_exptl_crystal_density_method 'not measured'
_exptl_crystal_description block
_exptl_crystal_F_000 368
_exptl_crystal_size_max 0.24
_exptl_crystal_size_mid 0.20
_exptl_crystal_size_min 0.14
_refine_diff_density_max 0.389
_refine_diff_density_min -0.446
_refine_ls_extinction_method none
_refine_ls_goodness_of_fit_ref 1.100
_refine_ls_hydrogen_treatment constr
_refine_ls_matrix_type full
_refine_ls_number_parameters 85
_refine_ls_number_reflns 1387
_refine_ls_number_restraints 0
_refine_ls_restrained_S_all 1.100
_refine_ls_R_factor_all 0.0511
_refine_ls_R_factor_gt 0.0341
_refine_ls_shift/su_max 0.000
_refine_ls_shift/su_mean 0.000
_refine_ls_structure_factor_coef Fsqd
_refine_ls_weighting_details 'calc w=1/[\s^2^(Fo^2^)+(0.0340P)^2^+0.2705P] where P=(Fo^2^+2Fc^2^)/3'
_refine_ls_weighting_scheme calc
_refine_ls_wR_factor_gt 0.0727
_refine_ls_wR_factor_ref 0.0812
_reflns_number_gt 1081
_reflns_number_total 1387
_reflns_threshold_expression I>2\s(I)
_cod_data_source_file fj2579.cif
_cod_data_source_block I
_cod_original_sg_symbol_H-M 'P 21/c'
_cod_database_code 2236189
_cod_database_fobs_code 2236189

loop_
_symmetry_equiv_pos_as_xyz
'x, y, z'
'-x, y+1/2, -z+1/2'
'-x, -y, -z'
'x, -y-1/2, z-1/2'

loop_
_atom_site_type_symbol
_atom_site_label
_atom_site_fract_x
_atom_site_fract_y
_atom_site_fract_z
_atom_site_U_iso_or_equiv
_atom_site_adp_type
_atom_site_calc_flag
_atom_site_refinement_flags
_atom_site_occupancy
_atom_site_symmetry_multiplicity
Br Br1 0.07690(2) 0.68153(9) -0.16395(4) 0.04763(17) Uani d . 1 1
N N1 0.24925(19) 0.3185(6) 0.1354(4) 0.0400(7) Uani d . 1 1
H H1 0.2653 0.1983 0.2065 0.048 Uiso calc R 1 1
C C3 0.2505(2) 0.6756(8) -0.0297(4) 0.0321(7) Uani d . 1 1
H H3 0.2674 0.8285 -0.0861 0.039 Uiso calc R 1 1
O O1 0.40382(15) 0.4281(6) 0.2816(3) 0.0514(7) Uani d . 1 1
C C4 0.29799(19) 0.5248(7) 0.0817(4) 0.0321(8) Uani d . 1 1
C C2 0.17094(19) 0.5519(8) -0.0414(4) 0.0327(8) Uani d . 1 1
O O2 0.4311(2) 0.7498(8) 0.0940(4) 0.0731(10) Uani d . 1 1
H H2 0.4079 0.8099 0.0102 0.013(15) Uiso calc PR 0.50 1
H H2' 0.4898 0.7973 0.1562 0.009(13) Uiso d PR 0.50 1
C C1 0.1716(2) 0.3316(8) 0.0598(5) 0.0421(9) Uani d . 1 1
H H1A 0.1274 0.2128 0.0743 0.050 Uiso calc R 1 1
C C5 0.3821(2) 0.5608(9) 0.1583(4) 0.0373(8) Uani d . 1 1

loop_
_atom_site_aniso_label
_atom_site_aniso_U_11
_atom_site_aniso_U_22
_atom_site_aniso_U_33
_atom_site_aniso_U_12
_atom_site_aniso_U_13
_atom_site_aniso_U_23
Br1 0.0310(2) 0.0638(3) 0.0466(2) 0.00130(19) -0.01071(15) 0.0010(2)
N1 0.0398(17) 0.0338(17) 0.0453(16) 0.0004(15) -0.0077(13) 0.0041(15)
C3 0.0309(17) 0.037(2) 0.0284(15) -0.0035(16) -0.0004(12) 0.0005(16)
O1 0.0376(14) 0.0662(19) 0.0487(14) 0.0089(14) -0.0119(11) 0.0072(15)
C4 0.0274(15) 0.036(2) 0.0329(15) 0.0019(15) -0.0013(12) -0.0050(16)
C2 0.0279(16) 0.041(2) 0.0289(15) 0.0017(16) -0.0025(12) -0.0053(17)
O2 0.052(2) 0.097(3) 0.069(2) -0.0130(18) -0.0158(16) 0.004(2)
C1 0.0357(19) 0.042(2) 0.048(2) -0.0074(17) -0.0006(16) -0.0045(19)
C5 0.0278(17) 0.048(2) 0.0357(17) 0.0020(18) -0.0038(13) -0.0053(19)

loop_
_atom_type_symbol
_atom_type_description
_atom_type_scat_dispersion_real
_atom_type_scat_dispersion_imag
_atom_type_scat_source
C C 0.0033 0.0016 'International Tables Vol C Tables 4.2.6.8 and 6.1.1.4'
H H 0.0000 0.0000 'International Tables Vol C Tables 4.2.6.8 and 6.1.1.4'
N N 0.0061 0.0033 'International Tables Vol C Tables 4.2.6.8 and 6.1.1.4'
O O 0.0106 0.0060 'International Tables Vol C Tables 4.2.6.8 and 6.1.1.4'
Br Br -0.2901 2.4595 'International Tables Vol C Tables 4.2.6.8 and 6.1.1.4'

loop_
_geom_angle_atom_site_label_1
_geom_angle_atom_site_label_2
_geom_angle_atom_site_label_3
_geom_angle
C1 N1 C4 109.9(3)
C1 N1 H1 125.1
C4 N1 H1 125.1
C4 C3 C2 106.1(3)
C4 C3 H3 126.9
C2 C3 H3 126.9
N1 C4 C3 108.1(3)
N1 C4 C5 118.5(3)
C3 C4 C5 133.1(3)
C1 C2 C3 108.8(3)
C1 C2 Br1 125.2(3)
C3 C2 Br1 125.8(3)
C5 O2 H2 109.5
C5 O2 H2' 118.5
H2 O2 H2' 132.0
N1 C1 C2 107.1(3)
N1 C1 H1A 126.5
C2 C1 H1A 126.5
O1 C5 O2 122.9(3)
O1 C5 C4 119.9(3)
O2 C5 C4 117.1(3)

loop_
_geom_bond_atom_site_label_1
_geom_bond_atom_site_label_2
_geom_bond_distance
Br1 C2 1.876(3)
N1 C1 1.360(5)
N1 C4 1.366(4)
N1 H1 0.8600
C3 C4 1.375(5)
C3 C2 1.408(4)
C3 H3 0.9300
O1 C5 1.239(4)
C4 C5 1.465(4)
C2 C1 1.364(5)
O2 C5 1.342(5)
O2 H2 0.8200
O2 H2' 1.0702
C1 H1A 0.9300

loop_
_geom_hbond_atom_site_label_D
_geom_hbond_atom_site_label_H
_geom_hbond_atom_site_label_A
_geom_hbond_site_symmetry_A
_geom_hbond_distance_DH
_geom_hbond_distance_HA
_geom_hbond_distance_DA
_geom_hbond_angle_DHA
O2 H2' O1 2_655 1.07 1.86 2.914(4) 166
O2 H2 O1 4_575 0.82 2.28 3.030(4) 153

loop_
_geom_torsion_atom_site_label_1
_geom_torsion_atom_site_label_2
_geom_torsion_atom_site_label_3
_geom_torsion_atom_site_label_4
_geom_torsion
C1 N1 C4 C3 0.6(4)
C1 N1 C4 C5 175.0(3)
C2 C3 C4 N1 -0.1(4)
C2 C3 C4 C5 -173.3(3)
C4 C3 C2 C1 -0.5(4)
C4 C3 C2 Br1 175.4(2)
C4 N1 C1 C2 -0.9(4)
C3 C2 C1 N1 0.8(4)
Br1 C2 C1 N1 -175.1(2)
N1 C4 C5 O1 -8.7(5)
C3 C4 C5 O1 163.9(4)
N1 C4 C5 O2 174.5(3)
C3 C4 C5 O2 -12.8(6)
